data_7025904
loop_
_publ_author_name
'Parois, Pascal'
'Moggach, Stephen A.'
'Lennie, Alistair R.'
'Warren, John E.'
'Brechin, Euan K.'
'Murrie, Mark'
'Parsons, Simon'

_publ_section_title
;
 The effect of pressure on the crystal structure of [Gd(PhCOO)3(DMF)]n to
 3.7 GPa and the transition to a second phase at 5.0 GPa.
;
_journal_issue 30
_journal_name_full 'Dalton transactions (Cambridge, England : 2003)'
_journal_page_first 7004
_journal_page_last 7011
_journal_paper_doi 10.1039/c0dt00046a
_journal_volume 39
_journal_year 2010
_chemical_formula_moiety
;
(C24 H22 Gd1 N1 O7)n
;
_chemical_formula_sum 'C24 H22 Gd N O7'
_chemical_formula_weight 593.69
_chemical_name_systematic
;
catena-((\m~2~-Benzoato-O,O')-bis(\m~2~-benzoato-O,O',O')-(dimethylformamide-O
)-gadolinium)
;
_space_group_IT_number 86
_symmetry_cell_setting tetragonal
_symmetry_space_group_name_Hall 'P 4n -1n'
_symmetry_space_group_name_H-M 'P 42/n :1'
_atom_sites_solution_hydrogens geom
_atom_sites_solution_primary direct
_audit_creation_date 08-06-05
_audit_creation_method CRYSTALS_ver_12.85
_cell_angle_alpha 90
_cell_angle_beta 90
_cell_angle_gamma 90
_cell_formula_units_Z 8
_cell_length_a 22.4915(6)
_cell_length_b 22.4915(6)
_cell_length_c 9.1640(3)
_cell_measurement_reflns_used 9820
_cell_measurement_temperature 293
_cell_measurement_theta_max 30
_cell_measurement_theta_min 3
_cell_volume 4635.8(2)
_computing_cell_refinement 'Apex2 (Bruker AXS, 2006)'
_computing_data_collection 'Apex2 (Bruker AXS, 2006)'
_computing_data_reduction 'Apex2 (Bruker AXS, 2006)'
_computing_molecular_graphics 'CAMERON (Watkin et al., 1996)'
_computing_publication_material 'CRYSTALS (Betteridge et al., 2003)'
_computing_structure_refinement 'CRYSTALS (Betteridge et al., 2003)'
_computing_structure_solution 'USER DEFINED STRUCTURE SOLUTION'
_diffrn_ambient_temperature 293
_diffrn_measured_fraction_theta_full 0.996
_diffrn_measured_fraction_theta_max 0.989
_diffrn_measurement_device 'Bruker Kappa Apex2'
_diffrn_measurement_device_type Area
_diffrn_measurement_method '\f & \w scans'
_diffrn_radiation_monochromator graphite
_diffrn_radiation_type 'Mo K\a'
_diffrn_radiation_wavelength 0.71073
_diffrn_reflns_av_R_equivalents 0.067
_diffrn_reflns_limit_h_max 32
_diffrn_reflns_limit_h_min -32
_diffrn_reflns_limit_k_max 32
_diffrn_reflns_limit_k_min -32
_diffrn_reflns_limit_l_max 9
_diffrn_reflns_limit_l_min -12
_diffrn_reflns_number 77931
_diffrn_reflns_theta_full 29.628
_diffrn_reflns_theta_max 30.545
_diffrn_reflns_theta_min 1.280
_diffrn_standards_number 0
_exptl_absorpt_coefficient_mu 2.906
_exptl_absorpt_correction_T_max 0.71
_exptl_absorpt_correction_T_min 0.56
_exptl_absorpt_correction_type multi-scan
_exptl_absorpt_process_details 'SADABS (Siemens, 1996)'
_exptl_crystal_colour colourless
_exptl_crystal_density_diffrn 1.701
_exptl_crystal_density_method 'not measured'
_exptl_crystal_description block
_exptl_crystal_F_000 2344
_exptl_crystal_size_max 0.23
_exptl_crystal_size_mid 0.16
_exptl_crystal_size_min 0.12
_refine_diff_density_max 1.48
_refine_diff_density_min -1.18
_refine_ls_extinction_method None
_refine_ls_goodness_of_fit_ref 1.0509
_refine_ls_hydrogen_treatment constr
_refine_ls_matrix_type full
_refine_ls_number_parameters 298
_refine_ls_number_reflns 7016
_refine_ls_number_restraints 0
_refine_ls_R_factor_all 0.0510
_refine_ls_R_factor_gt 0.0243
_refine_ls_shift/su_max 0.003251
_refine_ls_structure_factor_coef Fsqd
_refine_ls_weighting_details
;
Method= Modified Sheldrick
w=1/[\s^2^(F^2^) + ( 0.02P)^2^ + 3.46P]
,where P=(max(Fo^2^,0) + 2Fc^2^)/3
;
_refine_ls_weighting_scheme calc
_refine_ls_wR_factor_all 0.0675
_refine_ls_wR_factor_gt 0.0519
_refine_ls_wR_factor_ref 0.0675
_reflns_limit_h_max 22
_reflns_limit_h_min -22
_reflns_limit_k_max 32
_reflns_limit_k_min 0
_reflns_limit_l_max 12
_reflns_limit_l_min 0
_reflns_number_gt 4714
_reflns_number_total 7016
_reflns_threshold_expression I>2.0\s(I)
_oxford_diffrn_Wilson_B_factor 0.00
_oxford_diffrn_Wilson_scale 0.00
_oxford_refine_ls_r_factor_ref 0.0510
_oxford_refine_ls_scale 0.044790(4)
_oxford_reflns_number_all 7016
_oxford_reflns_threshold_expression_ref I>-10.0\s(I)
_oxford_structure_analysis_title 'gdrt01 in P4(2)/n'
_cod_data_source_file c0dt00046a.txt
_cod_data_source_block GDRT01_Phase1_0GPa
_cod_depositor_comments
;
The following automatic conversions were performed:

'_symmetry_cell_setting' value 'Tetragonal' changed to 'tetragonal'
according to /home/saulius/struct/CIF-dictionaries/cif_core.dic
dictionary named 'cif_core.dic' version 2.4.2 from 2011-04-26.

Automatic conversion script
Id: cif_fix_values 1891 2012-01-12 08:04:46Z andrius 
;
_cod_original_sg_symbol_H-M 'P 42/n:1'
_cod_original_formula_sum 'C24 H22 Gd1 N1 O7'
_cod_database_code 7025904

loop_
_symmetry_equiv_pos_as_xyz
x,y,z
-x,-y,z
-y+1/2,x+1/2,z+1/2
y+1/2,-x+1/2,z+1/2
-x+1/2,-y+1/2,-z+1/2
x+1/2,y+1/2,-z+1/2
y,-x,-z
-y,x,-z

loop_
_atom_site_label
_atom_site_type_symbol
_atom_site_fract_x
_atom_site_fract_y
_atom_site_fract_z
_atom_site_U_iso_or_equiv
_atom_site_occupancy
_atom_site_adp_type
_atom_site_refinement_flags_posn
Gd1 Gd 0.740916(5) 0.749268(5) -0.038648(14) 0.0252 1.0000 Uani .
O1 O 0.79114(9) 0.70018(8) -0.2238(2) 0.0316 1.0000 Uani .
O2 O 0.84603(9) 0.68502(10) -0.4166(2) 0.0383 1.0000 Uani .
O3 O 0.67176(9) 0.68431(9) -0.1550(2) 0.0383 1.0000 Uani .
O4 O 0.69284(10) 0.67454(10) -0.3913(2) 0.0415 1.0000 Uani .
O5 O 0.72120(10) 0.67265(9) 0.1266(2) 0.0382 1.0000 Uani .
O6 O 0.76432(10) 0.68933(8) 0.3398(2) 0.0375 1.0000 Uani .
O7 O 0.83508(10) 0.72439(10) 0.0689(2) 0.0423 1.0000 Uani .
N1 N 0.90662(13) 0.72902(15) 0.2397(3) 0.0501 1.0000 Uani .
C1 C 0.83242(12) 0.67292(12) -0.2881(3) 0.0291 1.0000 Uani .
C2 C 0.86288(13) 0.62354(13) -0.2092(4) 0.0336 1.0000 Uani .
C3 C 0.91878(17) 0.60585(18) -0.2529(4) 0.0560 1.0000 Uani .
C4 C 0.94819(18) 0.5623(2) -0.1769(6) 0.0744 1.0000 Uani .
C5 C 0.92128(19) 0.53470(17) -0.0617(5) 0.0609 1.0000 Uani .
C6 C 0.86613(18) 0.55138(15) -0.0192(4) 0.0513 1.0000 Uani .
C7 C 0.83686(15) 0.59625(13) -0.0919(4) 0.0400 1.0000 Uani .
C8 C 0.67017(13) 0.65707(13) -0.2744(3) 0.0327 1.0000 Uani .
C9 C 0.63883(13) 0.59838(13) -0.2772(4) 0.0350 1.0000 Uani .
C10 C 0.61250(14) 0.57617(14) -0.1524(4) 0.0456 1.0000 Uani .
C11 C 0.58469(18) 0.52170(17) -0.1547(6) 0.0653 1.0000 Uani .
C12 C 0.58220(18) 0.48928(18) -0.2800(6) 0.0688 1.0000 Uani .
C13 C 0.60758(18) 0.51064(17) -0.4057(5) 0.0641 1.0000 Uani .
C14 C 0.63629(16) 0.56489(15) -0.4034(4) 0.0497 1.0000 Uani .
C15 C 0.74342(13) 0.65585(12) 0.2450(3) 0.0300 1.0000 Uani .
C16 C 0.74466(14) 0.58993(12) 0.2741(3) 0.0339 1.0000 Uani .
C17 C 0.77781(17) 0.56765(14) 0.3865(4) 0.0492 1.0000 Uani .
C18 C 0.7781(2) 0.50698(16) 0.4140(5) 0.0672 1.0000 Uani .
C19 C 0.7443(2) 0.46949(16) 0.3321(5) 0.0693 1.0000 Uani .
C20 C 0.7108(2) 0.49107(17) 0.2198(5) 0.0663 1.0000 Uani .
C21 C 0.71144(17) 0.55171(14) 0.1894(4) 0.0499 1.0000 Uani .
C22 C 0.86738(14) 0.75281(16) 0.1499(4) 0.0431 1.0000 Uani .
C23 C 0.9414(2) 0.7659(2) 0.3376(6) 0.0931 1.0000 Uani .
C24 C 0.91294(18) 0.66584(19) 0.2506(5) 0.0630 1.0000 Uani .
H31 H 0.9366 0.6234 -0.3337 0.0679 1.0000 Uiso R
H41 H 0.9865 0.5518 -0.2043 0.0898 1.0000 Uiso R
H51 H 0.9409 0.5043 -0.0121 0.0741 1.0000 Uiso R
H61 H 0.8480 0.5325 0.0593 0.0619 1.0000 Uiso R
H71 H 0.7993 0.6081 -0.0615 0.0487 1.0000 Uiso R
H101 H 0.6137 0.5980 -0.0663 0.0552 1.0000 Uiso R
H111 H 0.5675 0.5070 -0.0699 0.0780 1.0000 Uiso R
H121 H 0.5632 0.4525 -0.2799 0.0823 1.0000 Uiso R
H131 H 0.6053 0.4888 -0.4919 0.0766 1.0000 Uiso R
H141 H 0.6543 0.5790 -0.4881 0.0594 1.0000 Uiso R
H171 H 0.8002 0.5931 0.4448 0.0595 1.0000 Uiso R
H181 H 0.8014 0.4920 0.4893 0.0814 1.0000 Uiso R
H191 H 0.7438 0.4288 0.3530 0.0837 1.0000 Uiso R
H201 H 0.6875 0.4653 0.1641 0.0803 1.0000 Uiso R
H211 H 0.6897 0.5665 0.1104 0.0597 1.0000 Uiso R
H221 H 0.8639 0.7940 0.1482 0.0523 1.0000 Uiso R
H231 H 0.9358 0.7526 0.4356 0.1101 1.0000 Uiso R
H232 H 0.9829 0.7622 0.3108 0.1101 1.0000 Uiso R
H233 H 0.9292 0.8067 0.3279 0.1101 1.0000 Uiso R
H241 H 0.9050 0.6534 0.3484 0.0753 1.0000 Uiso R
H242 H 0.9528 0.6547 0.2245 0.0753 1.0000 Uiso R
H243 H 0.8855 0.6467 0.1860 0.0753 1.0000 Uiso R

loop_
_atom_site_aniso_label
_atom_site_aniso_U_11
_atom_site_aniso_U_22
_atom_site_aniso_U_33
_atom_site_aniso_U_23
_atom_site_aniso_U_13
_atom_site_aniso_U_12
Gd1 0.03306(7) 0.02709(6) 0.01535(7) 0.00158(6) 0.00001(5) 0.00252(6)
O1 0.0378(10) 0.0348(10) 0.0223(11) -0.0006(8) 0.0005(8) 0.0121(9)
O2 0.0456(11) 0.0485(12) 0.0209(11) 0.0032(9) 0.0049(9) 0.0144(10)
O3 0.0437(11) 0.0455(11) 0.0256(12) -0.0008(10) -0.0003(9) -0.0086(10)
O4 0.0534(12) 0.0459(11) 0.0252(12) 0.0039(10) -0.0019(10) -0.0166(10)
O5 0.0580(13) 0.0343(10) 0.0222(12) 0.0075(9) -0.0067(10) -0.0051(9)
O6 0.0614(13) 0.0321(9) 0.0191(11) -0.0007(8) -0.0011(10) 0.0001(10)
O7 0.0428(11) 0.0553(13) 0.0288(13) 0.0004(10) -0.0044(10) 0.0057(11)
N1 0.0461(15) 0.0652(19) 0.0388(19) 0.0036(14) -0.0106(13) -0.0069(15)
C1 0.0314(12) 0.0316(12) 0.0243(15) 0.0002(12) -0.0025(12) 0.0030(11)
C2 0.0369(14) 0.0362(14) 0.0277(16) -0.0005(12) -0.0002(13) 0.0070(12)
C3 0.052(2) 0.064(2) 0.052(3) 0.0225(18) 0.0159(17) 0.0204(18)
C4 0.055(2) 0.081(3) 0.087(4) 0.024(3) 0.013(2) 0.035(2)
C5 0.072(2) 0.0521(19) 0.059(3) 0.0181(19) 0.000(2) 0.0259(19)
C6 0.071(2) 0.0404(16) 0.042(2) 0.0130(15) 0.0070(18) 0.0117(17)
C7 0.0492(17) 0.0372(14) 0.0336(19) 0.0059(13) 0.0069(14) 0.0095(13)
C8 0.0334(13) 0.0370(14) 0.0276(17) 0.0026(13) -0.0027(12) -0.0044(12)
C9 0.0329(13) 0.0339(13) 0.0382(19) 0.0050(13) 0.0000(13) -0.0023(12)
C10 0.0475(17) 0.0432(16) 0.046(2) 0.0010(15) 0.0122(16) -0.0038(14)
C11 0.062(2) 0.051(2) 0.084(4) 0.013(2) 0.025(2) -0.0075(18)
C12 0.057(2) 0.0450(19) 0.104(4) 0.001(2) 0.010(2) -0.0190(18)
C13 0.070(2) 0.052(2) 0.070(3) -0.012(2) 0.000(2) -0.020(2)
C14 0.058(2) 0.0468(18) 0.044(2) -0.0017(16) -0.0015(17) -0.0123(16)
C15 0.0406(14) 0.0296(12) 0.0198(15) 0.0033(11) 0.0050(12) 0.0030(12)
C16 0.0490(16) 0.0290(12) 0.0237(16) 0.0040(11) 0.0046(13) 0.0013(12)
C17 0.070(2) 0.0369(15) 0.041(2) 0.0076(15) -0.0034(18) 0.0052(16)
C18 0.099(3) 0.0413(18) 0.061(3) 0.0213(18) -0.008(2) 0.011(2)
C19 0.104(3) 0.0301(16) 0.074(3) 0.0126(19) 0.011(3) 0.003(2)
C20 0.095(3) 0.0416(18) 0.062(3) -0.0099(19) 0.006(3) -0.017(2)
C21 0.074(2) 0.0389(16) 0.037(2) 0.0004(15) -0.0034(18) -0.0119(17)
C22 0.0430(16) 0.0551(18) 0.0311(19) 0.0014(15) 0.0020(14) 0.0014(15)
C23 0.088(3) 0.113(4) 0.078(4) -0.009(3) -0.041(3) -0.021(3)
C24 0.057(2) 0.073(3) 0.059(3) 0.011(2) -0.0128(19) 0.010(2)

loop_
_atom_type_symbol
_atom_type_scat_dispersion_real
_atom_type_scat_dispersion_imag
_atom_type_scat_Cromer_Mann_a1
_atom_type_scat_Cromer_Mann_b1
_atom_type_scat_Cromer_Mann_a2
_atom_type_scat_Cromer_Mann_b2
_atom_type_scat_Cromer_Mann_a3
_atom_type_scat_Cromer_Mann_b3
_atom_type_scat_Cromer_Mann_a4
_atom_type_scat_Cromer_Mann_b4
_atom_type_scat_Cromer_Mann_c
_atom_type_scat_source
C 0.0033 0.0016 2.3100 20.8439 1.0200 10.2075 1.5886 0.5687 0.8650 51.6512 0.2156 'International Tables Vol C 4.2.6.8 and 6.1.1.4'
H 0.0000 0.0000 0.4930 10.5109 0.3229 26.1257 0.1402 3.1424 0.0408 57.7998 0.0030 'International Tables Vol C 4.2.6.8 and 6.1.1.4'
N 0.0061 0.0033 12.2126 0.0057 3.1322 9.8933 2.0125 28.9975 1.1663 0.5826 -11.5290 'International Tables Vol C 4.2.6.8 and 6.1.1.4'
O 0.0106 0.0060 3.0485 13.2771 2.2868 5.7011 1.5463 0.3239 0.8670 32.9089 0.2508 'International Tables Vol C 4.2.6.8 and 6.1.1.4'
Gd -0.1653 3.9035 25.0709 2.2534 19.0798 0.1820 13.8518 12.9331 3.5454 101.3980 2.4196 'International Tables Vol C 4.2.6.8 and 6.1.1.4'

loop_
_geom_angle_atom_site_label_1
_geom_angle_site_symmetry_1
_geom_angle_atom_site_label_2
_geom_angle_atom_site_label_3
_geom_angle_site_symmetry_3
_geom_angle
_geom_angle_publ_flag
O1 5_664 Gd1 O2 5_664 51.23(6) yes
O1 5_664 Gd1 C1 5_664 25.89(7) yes
O2 5_664 Gd1 C1 5_664 25.53(7) yes
O1 5_664 Gd1 O4 5_664 67.92(7) yes
O2 5_664 Gd1 O4 5_664 91.15(7) yes
C1 5_664 Gd1 O4 5_664 76.74(8) yes
O1 5_664 Gd1 O6 5_665 113.24(7) yes
O2 5_664 Gd1 O6 5_665 74.47(7) yes
C1 5_664 Gd1 O6 5_665 92.46(8) yes
O4 5_664 Gd1 O6 5_665 79.10(8) yes
O1 5_664 Gd1 O1 . 74.12(7) yes
O2 5_664 Gd1 O1 . 123.08(7) yes
C1 5_664 Gd1 O1 . 99.48(8) yes
O4 5_664 Gd1 O1 . 80.74(8) yes
O6 5_665 Gd1 O1 . 153.50(8) yes
O1 5_664 Gd1 O3 . 73.04(7) yes
O2 5_664 Gd1 O3 . 77.14(7) yes
C1 5_664 Gd1 O3 . 75.67(7) yes
O4 5_664 Gd1 O3 . 137.31(8) yes
O6 5_665 Gd1 O3 . 133.75(8) yes
O1 5_664 Gd1 O5 . 145.62(7) yes
O2 5_664 Gd1 O5 . 113.34(7) yes
C1 5_664 Gd1 O5 . 134.14(8) yes
O4 5_664 Gd1 O5 . 146.27(8) yes
O6 5_665 Gd1 O5 . 85.37(7) yes
O1 5_664 Gd1 O7 . 134.50(7) yes
O2 5_664 Gd1 O7 . 154.15(8) yes
C1 5_664 Gd1 O7 . 150.71(8) yes
O4 5_664 Gd1 O7 . 73.98(8) yes
O6 5_665 Gd1 O7 . 81.90(8) yes
O1 . Gd1 O3 . 72.48(7) yes
O1 . Gd1 O5 . 102.45(7) yes
O3 . Gd1 O5 . 73.38(7) yes
O1 . Gd1 O7 . 76.10(7) yes
O3 . Gd1 O7 . 128.00(8) yes
O5 . Gd1 O7 . 74.31(8) yes
Gd1 5_664 O1 Gd1 . 105.88(7) yes
Gd1 5_664 O1 C1 . 91.52(17) yes
Gd1 . O1 C1 . 159.02(19) yes
Gd1 5_664 O2 C1 . 95.31(16) yes
Gd1 . O3 C8 . 135.02(19) yes
Gd1 5_664 O4 C8 . 136.0(2) yes
Gd1 . O5 C15 . 135.06(19) yes
Gd1 5_665 O6 C15 . 154.5(2) yes
Gd1 . O7 C22 . 130.8(2) yes
C22 . N1 C23 . 120.9(4) yes
C22 . N1 C24 . 120.8(3) yes
C23 . N1 C24 . 118.1(3) yes
Gd1 5_664 C1 O1 . 62.60(14) yes
Gd1 5_664 C1 O2 . 59.16(14) yes
O1 . C1 O2 . 121.1(3) yes
Gd1 5_664 C1 C2 . 169.1(2) yes
O1 . C1 C2 . 118.4(3) yes
O2 . C1 C2 . 120.5(3) yes
C1 . C2 C3 . 119.6(3) yes
C1 . C2 C7 . 121.2(3) yes
C3 . C2 C7 . 119.2(3) yes
C2 . C3 C4 . 119.9(4) yes
C2 . C3 H31 . 120.1 no
C4 . C3 H31 . 120.0 no
C3 . C4 C5 . 120.2(4) yes
C3 . C4 H41 . 119.5 no
C5 . C4 H41 . 120.3 no
C4 . C5 C6 . 120.2(3) yes
C4 . C5 H51 . 120.0 no
C6 . C5 H51 . 119.8 no
C5 . C6 C7 . 120.1(3) yes
C5 . C6 H61 . 119.9 no
C7 . C6 H61 . 120.0 no
C6 . C7 C2 . 120.3(3) yes
C6 . C7 H71 . 120.0 no
C2 . C7 H71 . 119.7 no
O3 . C8 O4 . 125.6(3) yes
O3 . C8 C9 . 117.4(3) yes
O4 . C8 C9 . 117.0(3) yes
C8 . C9 C10 . 120.4(3) yes
C8 . C9 C14 . 121.0(3) yes
C10 . C9 C14 . 118.5(3) yes
C9 . C10 C11 . 120.3(4) yes
C9 . C10 H101 . 120.0 no
C11 . C10 H101 . 119.7 no
C10 . C11 C12 . 120.6(4) yes
C10 . C11 H111 . 119.5 no
C12 . C11 H111 . 119.9 no
C11 . C12 C13 . 120.2(4) yes
C11 . C12 H121 . 119.6 no
C13 . C12 H121 . 120.2 no
C12 . C13 C14 . 119.4(4) yes
C12 . C13 H131 . 120.3 no
C14 . C13 H131 . 120.3 no
C9 . C14 C13 . 121.0(4) yes
C9 . C14 H141 . 119.5 no
C13 . C14 H141 . 119.5 no
O5 . C15 O6 . 125.0(3) yes
O5 . C15 C16 . 117.2(3) yes
O6 . C15 C16 . 117.8(3) yes
C15 . C16 C17 . 120.3(3) yes
C15 . C16 C21 . 120.3(3) yes
C17 . C16 C21 . 119.4(3) yes
C16 . C17 C18 . 120.0(4) yes
C16 . C17 H171 . 120.1 no
C18 . C17 H171 . 119.9 no
C17 . C18 C19 . 120.4(4) yes
C17 . C18 H181 . 119.6 no
C19 . C18 H181 . 120.0 no
C18 . C19 C20 . 120.3(3) yes
C18 . C19 H191 . 120.0 no
C20 . C19 H191 . 119.7 no
C19 . C20 C21 . 119.6(4) yes
C19 . C20 H201 . 120.2 no
C21 . C20 H201 . 120.2 no
C20 . C21 C16 . 120.2(4) yes
C20 . C21 H211 . 119.9 no
C16 . C21 H211 . 119.8 no
N1 . C22 O7 . 124.4(3) yes
N1 . C22 H221 . 118.1 no
O7 . C22 H221 . 117.5 no
N1 . C23 H231 . 109.5 no
N1 . C23 H232 . 108.3 no
H231 . C23 H232 . 109.7 no
N1 . C23 H233 . 109.6 no
H231 . C23 H233 . 110.4 no
H232 . C23 H233 . 109.4 no
N1 . C24 H241 . 109.7 no
N1 . C24 H242 . 109.5 no
H241 . C24 H242 . 109.4 no
N1 . C24 H243 . 109.8 no
H241 . C24 H243 . 109.1 no
H242 . C24 H243 . 109.3 no

loop_
_geom_bond_atom_site_label_1
_geom_bond_atom_site_label_2
_geom_bond_site_symmetry_2
_geom_bond_distance
_geom_bond_publ_flag
Gd1 O1 5_664 2.559(2) yes
Gd1 O2 5_664 2.485(2) yes
Gd1 C1 5_664 2.882(3) yes
Gd1 O4 5_664 2.360(2) yes
Gd1 O6 5_665 2.290(2) yes
Gd1 O1 . 2.3184(19) yes
Gd1 O3 . 2.385(2) yes
Gd1 O5 . 2.3365(19) yes
Gd1 O7 . 2.402(2) yes
O1 C1 . 1.259(3) yes
O2 C1 . 1.247(4) yes
O3 C8 . 1.255(4) yes
O4 C8 . 1.250(4) yes
O5 C15 . 1.253(3) yes
O6 C15 . 1.242(3) yes
O7 C22 . 1.219(4) yes
N1 C22 . 1.320(4) yes
N1 C23 . 1.450(5) yes
N1 C24 . 1.432(5) yes
C1 C2 . 1.491(4) yes
C2 C3 . 1.378(4) yes
C2 C7 . 1.370(4) yes
C3 C4 . 1.372(5) yes
C3 H31 . 0.930 no
C4 C5 . 1.366(6) yes
C4 H41 . 0.928 no
C5 C6 . 1.353(5) yes
C5 H51 . 0.932 no
C6 C7 . 1.377(4) yes
C6 H61 . 0.929 no
C7 H71 . 0.928 no
C8 C9 . 1.497(4) yes
C9 C10 . 1.382(5) yes
C9 C14 . 1.381(5) yes
C10 C11 . 1.376(5) yes
C10 H101 . 0.930 no
C11 C12 . 1.362(6) yes
C11 H111 . 0.928 no
C12 C13 . 1.372(6) yes
C12 H121 . 0.932 no
C13 C14 . 1.381(5) yes
C13 H131 . 0.932 no
C14 H141 . 0.932 no
C15 C16 . 1.507(4) yes
C16 C17 . 1.366(5) yes
C16 C21 . 1.378(5) yes
C17 C18 . 1.388(4) yes
C17 H171 . 0.932 no
C18 C19 . 1.360(6) yes
C18 H181 . 0.930 no
C19 C20 . 1.365(6) yes
C19 H191 . 0.934 no
C20 C21 . 1.392(5) yes
C20 H201 . 0.933 no
C21 H211 . 0.935 no
C22 H221 . 0.930 no
C23 H231 . 0.954 no
C23 H232 . 0.969 no
C23 H233 . 0.961 no
C24 H241 . 0.956 no
C24 H242 . 0.961 no
C24 H243 . 0.957 no
